data_1541058
loop_
_publ_author_name
'Trunov, V.K.'
'Chudinova, N.N.'
'Borodina, L.A.'

_publ_section_title
;
 Crystal structure of the dodecahydrate of neodymium cyclohexaphosphate
;
_journal_name_full 'Doklady Akademii Nauk SSSR'
_journal_page_first 1375
_journal_page_last 1379
_journal_volume 300
_journal_year 1988
_chemical_formula_sum 'H24 Nd2 O30 P6'
_chemical_name_systematic 'Nd2 P6 O18 (H2 O)12'
_space_group_IT_number 14
_symmetry_space_group_name_Hall '-P 2ybc'
_symmetry_space_group_name_H-M 'P 1 21/c 1'
_cell_angle_alpha 90
_cell_angle_beta 96.92
_cell_angle_gamma 90
_cell_formula_units_Z 2
_cell_length_a 9.149
_cell_length_b 11.693
_cell_length_c 11.959
_cell_volume 1270.045
_citation_journal_id_ASTM DANKAS
_cod_data_source_file Trunov_DANKAS_1988_182.cif
_cod_data_source_block H24Nd2O30P6
_cod_database_code 1541058

loop_
_symmetry_equiv_pos_as_xyz
x,y,z
-x,y+1/2,-z+1/2
-x,-y,-z
x,-y-1/2,z-1/2

loop_
_atom_site_label
_atom_site_type_symbol
_atom_site_fract_x
_atom_site_fract_y
_atom_site_fract_z
_atom_site_occupancy
_atom_site_U_iso_or_equiv
H1 H+1 0.0832 0.6195 0.9663 1 0.0
O9 O-2 0.6795 0.5208 0.6744 1 0.0
O1 O-2 0.4638 0.4393 0.7642 1 0.0
H12 H+1 0.183 0.608 0.143 1 0.0
O3 O-2 0.5041 0.3865 0.5682 1 0.0
H8 H+1 0.094 0.455 0.676 1 0.0
H10 H+1 0.1298 0.9613 0.9291 1 0.0
H11 H+1 -0.016 0.436 0.877 1 0.0
H5 H+1 0.3431 0.3895 0.9937 1 0.0
P3 P+5 0.6711 0.6514 0.7143 1 0.0
H4 H+1 0.0851 0.6439 0.5924 1 0.0
O7 O-2 0.8238 0.6946 0.7406 1 0.0
H6 H+1 0.3962 0.5228 0.0048 1 0.0
H2 H+1 0.0028 0.6492 0.8566 1 0.0
H7 H+1 0.158 0.367 0.758 1 0.0
O2 O-2 0.6869 0.3164 0.7288 1 0.0
O14 O-2 0.0697 0.8968 0.9325 1 0.0
O8 O-2 0.5681 0.6617 0.8008 1 0.0
O5 O-2 0.6078 0.1955 0.5185 1 0.0
O15 O-2 0.8945 0.4238 0.895 1 0.0
O13 O-2 0.1425 0.437 0.7467 1 0.0
O4 O-2 0.6439 0.3758 0.4008 1 0.0
H9 H+1 0.0079 0.8827 0.8687 1 0.0
P1 P+5 0.5794 0.4099 0.6933 1 0.0
Nd1 Nd+3 0.30969 0.60719 0.79629 1 0.0
O11 O-2 0.0847 0.6606 0.6621 1 0.0
O6 O-2 0.3935 0.2863 0.4011 1 0.0
P2 P+5 0.5523 0.3069 0.4707 1 0.0
O12 O-2 0.3163 0.4649 0.958 1 0.0
O10 O-2 0.083 0.6569 0.8942 1 0.0
H3 H+1 0.0363 0.6539 0.6844 1 0.0
